data_7704989
loop_
_publ_author_name
'Samie, Ali'
'Salimi, Alireza'
'Garrison, Jered C.'

_publ_section_title
;
 Coordination chemistry of mercury(ii) halide complexes: a combined
 experimental, theoretical and (ICSD &amp; CSD) database study on the
 relationship between inorganic and organic units.
;
_journal_issue 34
_journal_name_full 'Dalton transactions (Cambridge, England : 2003)'
_journal_page_first 11859
_journal_page_last 11877
_journal_paper_doi 10.1039/d0dt01541e
_journal_volume 49
_journal_year 2020
_chemical_formula_moiety 'C16 H11 Hg I2 N O2'
_chemical_formula_sum 'C16 H11 Hg I2 N O2'
_chemical_formula_weight 703.65
_space_group_crystal_system monoclinic
_space_group_IT_number 14
_space_group_name_Hall '-P 2ybc'
_space_group_name_H-M_alt 'P 1 21/c 1'
_atom_sites_solution_hydrogens geom
_audit_creation_method SHELXL-2018/3
_audit_update_record
;
2020-07-13 deposited with the CCDC.	2020-07-31 downloaded from the CCDC.
;
_cell_angle_alpha 90
_cell_angle_beta 118.052(5)
_cell_angle_gamma 90
_cell_formula_units_Z 4
_cell_length_a 20.8530(8)
_cell_length_b 4.27030(10)
_cell_length_c 21.8431(9)
_cell_measurement_reflns_used 8272
_cell_measurement_temperature 100(2)
_cell_measurement_theta_max 75.8420
_cell_measurement_theta_min 4.0230
_cell_volume 1716.59(13)
_computing_cell_refinement
;
CrysAlisPro, Agilent Technologies,
Version 1.171.37.35 (release 13-08-2014 CrysAlis171 .NET)
(compiled Aug 13 2014,18:06:01)
;
_computing_data_collection
;
CrysAlisPro, Agilent Technologies,
Version 1.171.37.35 (release 13-08-2014 CrysAlis171 .NET)
(compiled Aug 13 2014,18:06:01)
;
_computing_data_reduction
;
CrysAlisPro, Agilent Technologies,
Version 1.171.37.35 (release 13-08-2014 CrysAlis171 .NET)
(compiled Aug 13 2014,18:06:01)
;
_computing_molecular_graphics 'ORTEP-3 for windows (Farrugia, 2012)'
_computing_publication_material 'WinGx (Farrugia, 2012)'
_computing_structure_refinement 'SHELXL-2018/3 (Sheldrick, 2018)'
_computing_structure_solution 'SHELXS-97 (Sheldrick, 2005)'
_diffrn_ambient_temperature 100(2)
_diffrn_detector 'CCD plate'
_diffrn_detector_area_resol_mean 8.2603
_diffrn_detector_type Onyx
_diffrn_measured_fraction_theta_full 0.999
_diffrn_measured_fraction_theta_max 0.999
_diffrn_measurement_device 'four-circle diffractometer'
_diffrn_measurement_device_type 'Xcalibur, Onyx, Ultra'
_diffrn_radiation_monochromator mirror
_diffrn_radiation_probe x-ray
_diffrn_radiation_type 'Cu K\a'
_diffrn_radiation_wavelength 1.54184
_diffrn_reflns_av_R_equivalents 0.0594
_diffrn_reflns_av_unetI/netI 0.0421
_diffrn_reflns_Laue_measured_fraction_full 0.999
_diffrn_reflns_Laue_measured_fraction_max 0.999
_diffrn_reflns_limit_h_max 24
_diffrn_reflns_limit_h_min -19
_diffrn_reflns_limit_k_max 5
_diffrn_reflns_limit_k_min -4
_diffrn_reflns_limit_l_max 26
_diffrn_reflns_limit_l_min -25
_diffrn_reflns_number 10570
_diffrn_reflns_point_group_measured_fraction_full 0.999
_diffrn_reflns_point_group_measured_fraction_max 0.999
_diffrn_reflns_theta_full 66.989
_diffrn_reflns_theta_max 66.989
_diffrn_reflns_theta_min 4.055
_diffrn_source 'sealed X-ray tube'
_diffrn_source_type 'Enhance Ultra (Cu) X-ray Source'
_exptl_absorpt_coefficient_mu 44.373
_exptl_absorpt_correction_T_max 0.0784
_exptl_absorpt_correction_T_min 0.0093
_exptl_absorpt_correction_type sphere
_exptl_absorpt_process_details
;
Interpolation using  Int.Tab. Vol. C (1992) p. 523,Tab. 6.3.3.3
for values of muR in the range 0-2.5, and Int.Tab. Vol.II (1959)
p.302; Table 5.3.6 B for muR in the range 2.6-10.0.
The interpolation procedure of C.W.Dwiggins Jr (Acta Cryst.(1975)
A31,146-148) is used with some modification.
;
_exptl_crystal_colour 'clear colourless'
_exptl_crystal_density_diffrn 2.723
_exptl_crystal_description needle
_exptl_crystal_F_000 1264
_exptl_crystal_size_max 0.2000
_exptl_crystal_size_mid 0.1000
_exptl_crystal_size_min 0.0500
_exptl_crystal_size_rad 0.1000
_refine_diff_density_max 3.907
_refine_diff_density_min -1.571
_refine_diff_density_rms 0.414
_refine_ls_extinction_method none
_refine_ls_goodness_of_fit_ref 1.092
_refine_ls_hydrogen_treatment constr
_refine_ls_matrix_type full
_refine_ls_number_parameters 199
_refine_ls_number_reflns 3047
_refine_ls_number_restraints 0
_refine_ls_restrained_S_all 1.092
_refine_ls_R_factor_all 0.0687
_refine_ls_R_factor_gt 0.0680
_refine_ls_shift/su_max 0.000
_refine_ls_shift/su_mean 0.000
_refine_ls_structure_factor_coef Fsqd
_refine_ls_weighting_details 'w=1/[\s^2^(Fo^2^)+(0.1404P)^2^+0.4715P] where P=(Fo^2^+2Fc^2^)/3'
_refine_ls_weighting_scheme calc
_refine_ls_wR_factor_gt 0.1671
_refine_ls_wR_factor_ref 0.1694
_reflns_Friedel_coverage 0.000
_reflns_number_gt 2949
_reflns_number_total 3047
_reflns_threshold_expression 'I > 2\s(I)'
_cod_data_source_file d0dt01541e2.cif
_cod_data_source_block shelx6
_cod_depositor_comments 'Adding full bibliography for 7704983--7704993.cif.'
_cod_original_sg_symbol_H-M 'P 21/c'
_cod_database_code 7704989
_shelx_shelxl_version_number 2018/3
_shelx_space_group_comment
;
The symmetry employed for this shelxl refinement is uniquely defined
by the following loop, which should always be used as a source of
symmetry information in preference to the above space-group names.
They are only intended as comments.
;
_exptl_absorpt_correction_t_ave 0.0454

loop_
_space_group_symop_operation_xyz
'x, y, z'
'-x, y+1/2, -z+1/2'
'-x, -y, -z'
'x, -y-1/2, z-1/2'

loop_
_atom_site_label
_atom_site_type_symbol
_atom_site_fract_x
_atom_site_fract_y
_atom_site_fract_z
_atom_site_U_iso_or_equiv
_atom_site_adp_type
_atom_site_occupancy
_atom_site_site_symmetry_order
_atom_site_calc_flag
_atom_site_refinement_flags_posn
_atom_site_refinement_flags_adp
_atom_site_refinement_flags_occupancy
_atom_site_disorder_assembly
_atom_site_disorder_group
N1 N 0.1503(4) 0.3955(19) 0.2324(4) 0.0553(16) Uani 1 1 d . . . . .
O2B O 0.4073(3) 0.4353(17) 0.3648(3) 0.0586(14) Uani 1 1 d . . . . .
O1 O 0.3574(4) 0.128(2) 0.2689(4) 0.0688(18) Uani 1 1 d . . . . .
C11 C 0.3506(5) 0.306(2) 0.3089(5) 0.0543(19) Uani 1 1 d . . . . .
C13 C 0.2164(5) 0.317(2) 0.2440(5) 0.057(2) Uani 1 1 d . . . . .
H13 H 0.221037 0.193406 0.210179 0.069 Uiso 1 1 calc R U . . .
C12 C 0.2797(5) 0.405(2) 0.3031(4) 0.0514(18) Uani 1 1 d . . . . .
C15 C 0.2031(5) 0.666(3) 0.3414(5) 0.058(2) Uani 1 1 d . . . . .
H15 H 0.196677 0.786224 0.374638 0.070 Uiso 1 1 calc R U . . .
C14 C 0.1437(4) 0.569(2) 0.2811(4) 0.0506(17) Uani 1 1 d . . . . .
H14 H 0.096460 0.625023 0.273585 0.061 Uiso 1 1 calc R U . . .
C16 C 0.2736(4) 0.585(2) 0.3530(4) 0.0527(18) Uani 1 1 d . . . . .
H16 H 0.315421 0.650929 0.393678 0.063 Uiso 1 1 calc R U . . .
C2 C 0.4770(5) 0.371(2) 0.3717(4) 0.0509(17) Uani 1 1 d . . . . .
C1 C 0.5229(6) 0.183(3) 0.4252(5) 0.058(2) Uani 1 1 d . . . . .
H1 H 0.507255 0.093216 0.455689 0.069 Uiso 1 1 calc R U . . .
C10 C 0.5930(5) 0.125(2) 0.4347(4) 0.0522(18) Uani 1 1 d . . . . .
C5 C 0.6148(6) 0.262(2) 0.3876(5) 0.055(2) Uani 1 1 d . . . . .
C3 C 0.4972(5) 0.512(2) 0.3253(4) 0.0558(19) Uani 1 1 d . . . . .
H3 H 0.464644 0.644285 0.289033 0.067 Uiso 1 1 calc R U . . .
C4 C 0.5662(5) 0.451(2) 0.3343(4) 0.0559(19) Uani 1 1 d . . . . .
H4 H 0.580728 0.542045 0.303083 0.067 Uiso 1 1 calc R U . . .
C9 C 0.6436(5) -0.068(2) 0.4895(4) 0.0551(19) Uani 1 1 d . . . . .
H9 H 0.630089 -0.158171 0.521522 0.066 Uiso 1 1 calc R U . . .
C6 C 0.6856(5) 0.192(2) 0.3970(5) 0.057(2) Uani 1 1 d . . . . .
H6 H 0.700477 0.276457 0.365426 0.069 Uiso 1 1 calc R U . . .
C8 C 0.7113(5) -0.125(3) 0.4963(5) 0.063(2) Uani 1 1 d . . . . .
H8 H 0.744210 -0.255434 0.532931 0.076 Uiso 1 1 calc R U . . .
C7 C 0.7326(5) 0.007(2) 0.4497(5) 0.061(2) Uani 1 1 d . . . . .
H7 H 0.779801 -0.032441 0.455013 0.073 Uiso 1 1 calc R U . . .
Hg1 Hg 0.04390(2) 0.28592(10) 0.11571(2) 0.0552(2) Uani 1 1 d . . . . .
I1 I 0.11007(3) -0.10320(13) 0.07002(3) 0.0515(2) Uani 1 1 d . . . . .
I2 I -0.05426(3) 0.61727(13) 0.13027(3) 0.0554(2) Uani 1 1 d . . . . .

loop_
_atom_site_aniso_label
_atom_site_aniso_U_11
_atom_site_aniso_U_22
_atom_site_aniso_U_33
_atom_site_aniso_U_23
_atom_site_aniso_U_13
_atom_site_aniso_U_12
N1 0.051(4) 0.060(4) 0.055(4) 0.007(3) 0.024(3) 0.006(3)
O2B 0.048(3) 0.071(4) 0.055(3) -0.006(3) 0.023(2) 0.001(3)
O1 0.052(4) 0.085(5) 0.067(4) -0.022(4) 0.026(3) 0.000(3)
C11 0.048(5) 0.066(5) 0.050(4) -0.002(4) 0.023(4) -0.001(4)
C13 0.051(5) 0.067(5) 0.056(4) -0.008(4) 0.027(4) 0.003(4)
C12 0.049(4) 0.057(5) 0.051(4) 0.003(3) 0.026(3) 0.004(3)
C15 0.050(5) 0.072(6) 0.054(4) -0.010(4) 0.025(4) 0.002(4)
C14 0.043(4) 0.058(5) 0.051(4) 0.004(3) 0.022(3) 0.004(3)
C16 0.039(4) 0.064(5) 0.054(4) 0.002(4) 0.021(3) -0.001(3)
C2 0.045(4) 0.061(5) 0.043(3) -0.008(3) 0.018(3) -0.004(3)
C1 0.052(5) 0.071(6) 0.051(4) 0.003(4) 0.024(4) -0.007(4)
C10 0.048(4) 0.059(5) 0.049(4) -0.008(3) 0.022(3) -0.007(3)
C5 0.051(5) 0.063(5) 0.051(4) -0.010(3) 0.023(4) -0.010(3)
C3 0.047(4) 0.064(5) 0.053(4) -0.002(4) 0.020(3) -0.005(4)
C4 0.057(5) 0.059(5) 0.055(4) -0.006(4) 0.029(4) -0.007(4)
C9 0.050(4) 0.061(5) 0.050(4) 0.000(4) 0.020(3) -0.003(4)
C6 0.051(5) 0.059(5) 0.066(5) -0.004(4) 0.032(4) -0.007(4)
C8 0.049(5) 0.066(6) 0.060(5) -0.002(4) 0.014(4) -0.004(4)
C7 0.042(4) 0.064(5) 0.073(5) -0.003(4) 0.025(4) -0.008(4)
Hg1 0.0478(3) 0.0585(3) 0.0587(3) -0.00272(13) 0.0245(2) 0.00520(12)
I1 0.0469(4) 0.0522(4) 0.0577(4) -0.00220(19) 0.0264(3) 0.00052(19)
I2 0.0490(4) 0.0532(4) 0.0699(4) 0.0010(2) 0.0330(3) 0.0018(2)

loop_
_atom_type_symbol
_atom_type_description
_atom_type_scat_dispersion_real
_atom_type_scat_dispersion_imag
_atom_type_scat_source
C C 0.0181 0.0091 'International Tables Vol C Tables 4.2.6.8 and 6.1.1.4'
H H 0.0000 0.0000 'International Tables Vol C Tables 4.2.6.8 and 6.1.1.4'
Hg Hg -4.2923 7.6849 'International Tables Vol C Tables 4.2.6.8 and 6.1.1.4'
I I -0.3257 6.8362 'International Tables Vol C Tables 4.2.6.8 and 6.1.1.4'
N N 0.0311 0.0180 'International Tables Vol C Tables 4.2.6.8 and 6.1.1.4'
O O 0.0492 0.0322 'International Tables Vol C Tables 4.2.6.8 and 6.1.1.4'

loop_
_geom_angle_atom_site_label_1
_geom_angle_atom_site_label_2
_geom_angle_atom_site_label_3
_geom_angle
_geom_angle_site_symmetry_1
_geom_angle_site_symmetry_3
_geom_angle_publ_flag
C13 N1 C14 118.0(8) . . ?
C13 N1 Hg1 119.4(6) . . ?
C14 N1 Hg1 122.0(5) . . ?
C11 O2B C2 115.7(7) . . ?
O1 C11 O2B 123.8(9) . . ?
O1 C11 C12 124.3(9) . . ?
O2B C11 C12 111.9(8) . . ?
N1 C13 C12 123.9(8) . . ?
C16 C12 C13 118.6(8) . . ?
C16 C12 C11 123.1(8) . . ?
C13 C12 C11 118.3(8) . . ?
C14 C15 C16 119.3(8) . . ?
N1 C14 C15 122.4(8) . . ?
C12 C16 C15 117.9(8) . . ?
C1 C2 C3 122.8(9) . . ?
C1 C2 O2B 118.4(8) . . ?
C3 C2 O2B 118.8(8) . . ?
C2 C1 C10 119.5(8) . . ?
C1 C10 C9 122.4(8) . . ?
C1 C10 C5 118.9(9) . . ?
C9 C10 C5 118.7(8) . . ?
C4 C5 C6 122.9(9) . . ?
C4 C5 C10 119.2(9) . . ?
C6 C5 C10 117.9(9) . . ?
C4 C3 C2 117.6(9) . . ?
C3 C4 C5 122.0(8) . . ?
C8 C9 C10 120.8(9) . . ?
C7 C6 C5 122.1(9) . . ?
C9 C8 C7 120.6(9) . . ?
C6 C7 C8 119.9(9) . . ?
N1 Hg1 I2 98.25(18) . . ?
N1 Hg1 I1 97.55(18) . . ?
I2 Hg1 I1 163.93(2) . . ?
N1 Hg1 I1 82.24(18) . 1_565 ?
I2 Hg1 I1 94.063(18) . 1_565 ?
I1 Hg1 I1 90.916(17) . 1_565 ?
Hg1 I1 Hg1 90.917(17) . 1_545 ?

loop_
_geom_bond_atom_site_label_1
_geom_bond_atom_site_label_2
_geom_bond_distance
_geom_bond_site_symmetry_2
_geom_bond_publ_flag
N1 C13 1.321(13) . ?
N1 C14 1.356(12) . ?
N1 Hg1 2.514(7) . ?
O2B C11 1.354(12) . ?
O2B C2 1.417(11) . ?
O1 C11 1.217(12) . ?
C11 C12 1.484(13) . ?
C13 C12 1.396(13) . ?
C12 C16 1.387(13) . ?
C15 C14 1.380(13) . ?
C15 C16 1.411(13) . ?
C2 C1 1.367(14) . ?
C2 C3 1.403(13) . ?
C1 C10 1.398(14) . ?
C10 C9 1.427(13) . ?
C10 C5 1.432(13) . ?
C5 C4 1.386(14) . ?
C5 C6 1.425(15) . ?
C3 C4 1.381(13) . ?
C9 C8 1.371(14) . ?
C6 C7 1.358(15) . ?
C8 C7 1.408(15) . ?
Hg1 I2 2.6277(6) . ?
Hg1 I1 2.6374(6) . ?
Hg1 I1 3.3166(7) 1_565 ?
